data_7216812
loop_
_publ_author_name
'Yang, Yan'
'Yang, Jin'
'Du, Peng'
'Liu, Ying-Ying'
'Ma, Jian-Fang'

_publ_section_title
;
 A series of metal--organic frameworks based on a semi-rigid bifunctional
 ligand 5-[(1H-1,2,4-triazol-1-yl)methoxy] isophthalic acid and flexible
 N-donor bridging ligands
;
_journal_issue 28
_journal_name_full CrystEngComm
_journal_page_first 6380
_journal_paper_doi 10.1039/c3ce42625d
_journal_volume 16
_journal_year 2014
_chemical_formula_moiety 'C32 H30 Cu2 N10 O11,2H2O'
_chemical_formula_sum 'C32 H34 Cu2 N10 O13'
_chemical_formula_weight 893.77
_chemical_name_systematic
;
 ?
;
_space_group_IT_number 14
_symmetry_cell_setting monoclinic
_symmetry_space_group_name_Hall '-P 2ybc'
_symmetry_space_group_name_H-M 'P 1 21/c 1'
_atom_sites_solution_hydrogens geom
_atom_sites_solution_primary direct
_atom_sites_solution_secondary difmap
_audit_creation_method SHELXL-97
_cell_angle_alpha 90
_cell_angle_beta 126.053(5)
_cell_angle_gamma 90
_cell_formula_units_Z 4
_cell_length_a 11.5342(8)
_cell_length_b 20.5261(12)
_cell_length_c 19.3153(13)
_cell_measurement_reflns_used 2467
_cell_measurement_temperature 293(2)
_cell_measurement_theta_max 29.1813
_cell_measurement_theta_min 3.2442
_cell_volume 3697.1(5)
_computing_cell_refinement 'CrysAlisPro(1.171.35.21) (Agilent Tech., 2012)'
_computing_data_collection 'CrysAlisPro(1.171.35.21) (Agilent Tech., 2012)'
_computing_data_reduction 'CrysAlisPro(1.171.35.21) (Agilent Tech., 2012)'
_computing_structure_refinement 'SHELXL-97 (Sheldrick, 2008)'
_computing_structure_solution 'SHELXS-97 (Sheldrick, 2008)'
_diffrn_ambient_temperature 293(2)
_diffrn_measured_fraction_theta_full 0.977
_diffrn_measured_fraction_theta_max 0.977
_diffrn_measurement_device_type 'Oxford Diffraction Gemini R Ultra'
_diffrn_measurement_method '\w scan'
_diffrn_radiation_monochromator graphite
_diffrn_radiation_source 'fine-focus sealed tube'
_diffrn_radiation_type MoK\a
_diffrn_radiation_wavelength 0.71073
_diffrn_reflns_av_R_equivalents 0.0565
_diffrn_reflns_av_sigmaI/netI 0.1042
_diffrn_reflns_limit_h_max 14
_diffrn_reflns_limit_h_min -14
_diffrn_reflns_limit_k_max 17
_diffrn_reflns_limit_k_min -25
_diffrn_reflns_limit_l_max 18
_diffrn_reflns_limit_l_min -24
_diffrn_reflns_number 14790
_diffrn_reflns_theta_full 26.37
_diffrn_reflns_theta_max 26.37
_diffrn_reflns_theta_min 3.25
_exptl_absorpt_coefficient_mu 1.230
_exptl_absorpt_correction_T_max 0.7485
_exptl_absorpt_correction_T_min 0.7246
_exptl_absorpt_correction_type multi-scan
_exptl_absorpt_process_details
;
CrysAlis (Oxford Diffraction, 2006)
;
_exptl_crystal_colour blue
_exptl_crystal_density_diffrn 1.606
_exptl_crystal_density_method 'not measured'
_exptl_crystal_description rhomb
_exptl_crystal_F_000 1832
_exptl_crystal_size_max 0.28
_exptl_crystal_size_mid 0.25
_exptl_crystal_size_min 0.25
_refine_diff_density_max 0.420
_refine_diff_density_min -0.404
_refine_diff_density_rms 0.089
_refine_ls_extinction_method none
_refine_ls_goodness_of_fit_ref 1.030
_refine_ls_hydrogen_treatment mixed
_refine_ls_matrix_type full
_refine_ls_number_parameters 542
_refine_ls_number_reflns 7400
_refine_ls_number_restraints 15
_refine_ls_restrained_S_all 1.030
_refine_ls_R_factor_all 0.1123
_refine_ls_R_factor_gt 0.0589
_refine_ls_shift/su_max 0.002
_refine_ls_shift/su_mean 0.000
_refine_ls_structure_factor_coef Fsqd
_refine_ls_weighting_details 'calc w=1/[\s^2^(Fo^2^)+(0.0357P)^2^+0.1363P] where P=(Fo^2^+2Fc^2^)/3'
_refine_ls_weighting_scheme calc
_refine_ls_wR_factor_gt 0.1016
_refine_ls_wR_factor_ref 0.1244
_reflns_number_gt 4550
_reflns_number_total 7400
_reflns_threshold_expression >2\s(I)
_cod_data_source_file c3ce42625d3.cif
_cod_data_source_block Compound-5
_cod_original_cell_volume 3697.1(4)
_cod_original_sg_symbol_H-M 'P 21/c '
_cod_database_code 7216812

loop_
_symmetry_equiv_pos_as_xyz
'x, y, z'
'-x, y+1/2, -z+1/2'
'-x, -y, -z'
'x, -y-1/2, z-1/2'

loop_
_atom_site_label
_atom_site_type_symbol
_atom_site_fract_x
_atom_site_fract_y
_atom_site_fract_z
_atom_site_U_iso_or_equiv
_atom_site_adp_type
_atom_site_occupancy
_atom_site_symmetry_multiplicity
_atom_site_calc_flag
_atom_site_refinement_flags
_atom_site_disorder_group
Cu1 Cu 0.49412(5) 0.83720(2) 0.75623(4) 0.02929(17) Uani 1 1 d . .
Cu2 Cu 0.04598(5) 1.19085(2) 0.30106(3) 0.02748(16) Uani 1 1 d . .
O1 O 0.3738(3) 0.75923(13) 0.71787(19) 0.0321(8) Uani 1 1 d . .
O2 O 0.5849(3) 0.71082(15) 0.7972(2) 0.0494(10) Uani 1 1 d . .
O3 O 0.5828(3) 0.46232(15) 0.7783(2) 0.0456(10) Uani 1 1 d . .
O4 O 0.3723(3) 0.41220(13) 0.70333(19) 0.0306(8) Uani 1 1 d . .
O5 O 0.0244(3) 0.58608(14) 0.51647(19) 0.0371(8) Uani 1 1 d . .
O6 O 0.1472(3) 1.10758(13) 0.32417(18) 0.0288(7) Uani 1 1 d . .
O7 O -0.0694(3) 1.06244(14) 0.2477(2) 0.0457(10) Uani 1 1 d . .
O8 O -0.0821(3) 0.83827(14) 0.12850(19) 0.0362(8) Uani 1 1 d . .
O9 O 0.0704(3) 0.76985(13) 0.23500(18) 0.0286(7) Uani 1 1 d . .
O10 O 0.4842(3) 0.91997(13) 0.44824(19) 0.0330(8) Uani 1 1 d . .
N1 N -0.0217(3) 0.67291(17) 0.4218(2) 0.0290(9) Uani 1 1 d . .
N2 N 0.0741(4) 0.72314(19) 0.4479(3) 0.0402(10) Uani 1 1 d . .
N3 N -0.0188(3) 0.69411(17) 0.3119(2) 0.0311(9) Uani 1 1 d . .
N4 N 0.4917(3) 0.84363(17) 0.5421(2) 0.0292(9) Uani 1 1 d . .
N5 N 0.3726(4) 0.80592(19) 0.5098(3) 0.0434(11) Uani 1 1 d . .
N6 N 0.4721(4) 0.83302(17) 0.6469(2) 0.0304(9) Uani 1 1 d . .
N7 N 0.4861(4) 0.84455(18) 0.8543(2) 0.0343(10) Uani 1 1 d . .
N8 N 0.5192(5) 0.8777(2) 0.9718(3) 0.0516(12) Uani 1 1 d . .
N9 N 0.0336(4) 1.17481(17) 0.3981(2) 0.0340(10) Uani 1 1 d . .
N10 N -0.0304(4) 1.12572(19) 0.4716(3) 0.0421(11) Uani 1 1 d . .
C1 C 0.3766(4) 0.64541(19) 0.7031(3) 0.0265(10) Uani 1 1 d . .
C2 C 0.4457(4) 0.5864(2) 0.7342(3) 0.0303(11) Uani 1 1 d . .
H2 H 0.5414 0.5853 0.7812 0.036 Uiso 1 1 calc R .
C3 C 0.3730(4) 0.5283(2) 0.6955(3) 0.0292(11) Uani 1 1 d . .
C4 C 0.2311(4) 0.5308(2) 0.6237(3) 0.0304(11) Uani 1 1 d . .
H4 H 0.1810 0.4923 0.5982 0.036 Uiso 1 1 calc R .
C5 C 0.1637(4) 0.5903(2) 0.5900(3) 0.0273(10) Uani 1 1 d . .
C6 C 0.2354(4) 0.6473(2) 0.6302(3) 0.0287(11) Uani 1 1 d . .
H6 H 0.1893 0.6872 0.6087 0.034 Uiso 1 1 calc R .
C7 C 0.4534(5) 0.7086(2) 0.7435(3) 0.0320(11) Uani 1 1 d . .
C8 C 0.4490(4) 0.4642(2) 0.7290(3) 0.0306(11) Uani 1 1 d . .
C9 C -0.0535(4) 0.6438(2) 0.4772(3) 0.0315(11) Uani 1 1 d . .
H9A H -0.0314 0.6749 0.5213 0.038 Uiso 1 1 calc R .
H9B H -0.1552 0.6342 0.4439 0.038 Uiso 1 1 calc R .
C10 C 0.0701(5) 0.7339(2) 0.3801(3) 0.0386(12) Uani 1 1 d . .
H10 H 0.1242 0.7665 0.3782 0.046 Uiso 1 1 calc R .
C11 C -0.0744(5) 0.6565(2) 0.3413(3) 0.0354(12) Uani 1 1 d . .
H11 H -0.1406 0.6233 0.3104 0.043 Uiso 1 1 calc R .
C12 C 0.1327(4) 0.99367(19) 0.3022(3) 0.0253(10) Uani 1 1 d . .
C13 C 0.0542(4) 0.94259(19) 0.2471(3) 0.0269(10) Uani 1 1 d . .
H13 H -0.0413 0.9490 0.2015 0.032 Uiso 1 1 calc R .
C14 C 0.1166(4) 0.8818(2) 0.2594(3) 0.0251(10) Uani 1 1 d . .
C15 C 0.2588(4) 0.87227(19) 0.3278(3) 0.0261(10) Uani 1 1 d . .
H15 H 0.3004 0.8313 0.3376 0.031 Uiso 1 1 calc R .
C16 C 0.3383(4) 0.9237(2) 0.3812(3) 0.0253(10) Uani 1 1 d . .
C17 C 0.2755(4) 0.9837(2) 0.3694(3) 0.0269(10) Uani 1 1 d . .
H17 H 0.3291 1.0177 0.4068 0.032 Uiso 1 1 calc R .
C18 C 0.0620(4) 1.0586(2) 0.2892(3) 0.0295(11) Uani 1 1 d . .
C19 C 0.0266(4) 0.8261(2) 0.2010(3) 0.0257(10) Uani 1 1 d . .
C20 C 0.5405(4) 0.8600(2) 0.4906(3) 0.0298(11) Uani 1 1 d . .
H20A H 0.6444 0.8623 0.5269 0.036 Uiso 1 1 calc R .
H20B H 0.5117 0.8260 0.4485 0.036 Uiso 1 1 calc R .
C21 C 0.3666(5) 0.8007(2) 0.5748(3) 0.0430(13) Uani 1 1 d . .
H21 H 0.2958 0.7767 0.5723 0.052 Uiso 1 1 calc R .
C22 C 0.5478(4) 0.8593(2) 0.6224(3) 0.0319(11) Uani 1 1 d . .
H22 H 0.6288 0.8851 0.6568 0.038 Uiso 1 1 calc R .
C23 C 0.5677(5) 0.8791(3) 0.9251(4) 0.0477(14) Uani 1 1 d . .
H23 H 0.6494 0.9016 0.9400 0.057 Uiso 1 1 calc R .
C24 C 0.3993(6) 0.8397(3) 0.9293(4) 0.0614(16) Uani 1 1 d . .
H24 H 0.3415 0.8301 0.9469 0.074 Uiso 1 1 calc R .
C25 C 0.3802(6) 0.8186(2) 0.8580(4) 0.0507(14) Uani 1 1 d . .
H25 H 0.3073 0.7911 0.8175 0.061 Uiso 1 1 calc R .
C26 C 0.5776(7) 0.9165(3) 1.0518(4) 0.072(2) Uani 1 1 d . .
C27 C 0.4917(10) 0.9780(4) 1.0302(5) 0.090(5) Uani 0.89(2) 1 d P 1
C27' C 0.624(6) 0.999(3) 1.030(4) 0.07(2) Uani 0.11(2) 1 d PU 2
C28 C -0.0615(5) 1.1359(2) 0.3947(3) 0.0396(13) Uani 1 1 d . .
H28 H -0.1403 1.1179 0.3445 0.048 Uiso 1 1 calc R .
C29 C 0.0936(6) 1.1585(3) 0.5292(4) 0.0538(15) Uani 1 1 d . .
H29 H 0.1423 1.1598 0.5883 0.065 Uiso 1 1 calc R .
C30 C 0.1312(5) 1.1887(2) 0.4832(3) 0.0436(13) Uani 1 1 d . .
H30 H 0.2115 1.2151 0.5059 0.052 Uiso 1 1 calc R .
C31 C -0.1017(6) 1.0787(3) 0.4919(4) 0.0569(16) Uani 1 1 d . .
H31A H -0.1970 1.0698 0.4407 0.068 Uiso 1 1 calc R .
H31B H -0.1117 1.0974 0.5342 0.068 Uiso 1 1 calc R .
C32 C -0.0187(7) 1.0157(3) 0.5260(4) 0.0679(18) Uani 1 1 d . .
H32A H 0.0693 1.0242 0.5821 0.082 Uiso 1 1 calc R .
H32B H -0.0745 0.9852 0.5336 0.082 Uiso 1 1 calc R .
O1W O 0.2609(3) 1.25010(15) 0.3781(3) 0.0438(9) Uani 1 1 d D .
H1A H 0.224(6) 1.272(3) 0.394(3) 0.066 Uiso 1 1 d D .
H1B H 0.278(5) 1.273(3) 0.344(3) 0.066 Uiso 1 1 d D .
O2W O 0.7590(5) 0.6731(2) 0.7482(3) 0.0733(13) Uani 1 1 d D .
H2A H 0.693(7) 0.689(3) 0.754(5) 0.110 Uiso 1 1 d D .
H2B H 0.764(7) 0.635(3) 0.748(5) 0.110 Uiso 1 1 d D .
O3W O 0.7567(4) 0.53543(19) 0.7469(3) 0.0631(12) Uani 1 1 d D .
H3A H 0.706(6) 0.520(3) 0.762(4) 0.095 Uiso 1 1 d D .
H3B H 0.805(6) 0.506(3) 0.742(4) 0.095 Uiso 1 1 d D .

loop_
_atom_site_aniso_label
_atom_site_aniso_U_11
_atom_site_aniso_U_22
_atom_site_aniso_U_33
_atom_site_aniso_U_23
_atom_site_aniso_U_13
_atom_site_aniso_U_12
Cu1 0.0323(3) 0.0179(3) 0.0337(3) -0.0059(2) 0.0171(3) -0.0040(2)
Cu2 0.0330(3) 0.0165(3) 0.0295(3) 0.0036(2) 0.0165(3) 0.0047(2)
O1 0.0360(16) 0.0182(17) 0.0372(19) -0.0059(14) 0.0188(14) -0.0052(13)
O2 0.0327(18) 0.038(2) 0.055(2) -0.0109(17) 0.0131(17) -0.0050(14)
O3 0.0314(17) 0.032(2) 0.060(2) 0.0110(17) 0.0192(17) 0.0047(14)
O4 0.0320(15) 0.0167(16) 0.0389(19) 0.0065(14) 0.0185(14) 0.0027(13)
O5 0.0371(16) 0.0247(18) 0.0308(19) 0.0018(14) 0.0096(15) -0.0029(13)
O6 0.0313(15) 0.0129(15) 0.0333(18) 0.0017(13) 0.0140(14) 0.0031(12)
O7 0.0310(17) 0.0256(19) 0.064(3) -0.0035(16) 0.0184(17) 0.0038(13)
O8 0.0401(17) 0.0279(18) 0.0278(19) -0.0001(14) 0.0128(15) -0.0058(14)
O9 0.0300(15) 0.0173(17) 0.0322(18) -0.0029(13) 0.0147(14) -0.0040(12)
O10 0.0246(14) 0.0243(18) 0.0341(19) 0.0011(14) 0.0083(14) -0.0016(12)
N1 0.0282(18) 0.029(2) 0.026(2) 0.0016(17) 0.0141(17) -0.0027(16)
N2 0.045(2) 0.037(3) 0.038(3) -0.008(2) 0.024(2) -0.0168(18)
N3 0.036(2) 0.024(2) 0.024(2) -0.0024(17) 0.0124(17) -0.0085(16)
N4 0.0245(18) 0.029(2) 0.025(2) -0.0017(17) 0.0094(17) -0.0027(16)
N5 0.041(2) 0.040(3) 0.041(3) -0.007(2) 0.019(2) -0.0167(19)
N6 0.038(2) 0.022(2) 0.025(2) -0.0053(16) 0.0156(18) -0.0058(16)
N7 0.041(2) 0.033(2) 0.032(2) -0.0084(19) 0.0233(19) -0.0068(17)
N8 0.065(3) 0.051(3) 0.042(3) 0.000(2) 0.034(2) 0.009(2)
N9 0.047(2) 0.023(2) 0.038(2) 0.0072(17) 0.029(2) 0.0106(17)
N10 0.058(3) 0.032(3) 0.040(3) 0.008(2) 0.031(2) 0.007(2)
C1 0.030(2) 0.018(2) 0.032(3) -0.0009(19) 0.019(2) -0.0014(18)
C2 0.030(2) 0.021(2) 0.032(3) 0.001(2) 0.015(2) 0.0022(18)
C3 0.035(2) 0.019(2) 0.034(3) 0.002(2) 0.020(2) 0.0001(18)
C4 0.034(2) 0.020(2) 0.034(3) -0.002(2) 0.018(2) -0.0030(19)
C5 0.026(2) 0.022(2) 0.026(2) 0.003(2) 0.0108(19) 0.0023(18)
C6 0.032(2) 0.018(2) 0.028(3) 0.0046(19) 0.013(2) 0.0028(18)
C7 0.042(3) 0.024(3) 0.027(3) 0.001(2) 0.018(2) 0.000(2)
C8 0.039(3) 0.024(3) 0.031(3) 0.003(2) 0.022(2) 0.004(2)
C9 0.031(2) 0.032(3) 0.028(3) 0.002(2) 0.015(2) 0.0001(19)
C10 0.047(3) 0.035(3) 0.036(3) -0.003(2) 0.025(2) -0.012(2)
C11 0.036(2) 0.032(3) 0.033(3) -0.002(2) 0.017(2) -0.006(2)
C12 0.036(2) 0.014(2) 0.028(3) 0.0017(19) 0.020(2) -0.0004(18)
C13 0.027(2) 0.020(2) 0.033(3) 0.003(2) 0.017(2) 0.0029(18)
C14 0.031(2) 0.019(2) 0.025(2) -0.0004(19) 0.016(2) -0.0031(17)
C15 0.031(2) 0.014(2) 0.031(3) 0.0020(19) 0.017(2) 0.0046(17)
C16 0.027(2) 0.021(2) 0.028(3) 0.0030(19) 0.016(2) -0.0026(17)
C17 0.031(2) 0.018(2) 0.027(3) -0.0013(19) 0.014(2) -0.0038(18)
C18 0.034(2) 0.018(3) 0.032(3) 0.005(2) 0.016(2) 0.0025(19)
C19 0.030(2) 0.022(3) 0.030(3) -0.004(2) 0.020(2) -0.0025(18)
C20 0.027(2) 0.027(3) 0.027(3) 0.009(2) 0.011(2) 0.0064(19)
C21 0.042(3) 0.049(3) 0.032(3) -0.009(3) 0.018(2) -0.021(2)
C22 0.029(2) 0.028(3) 0.033(3) -0.002(2) 0.014(2) -0.0023(19)
C23 0.045(3) 0.055(4) 0.050(4) -0.018(3) 0.032(3) -0.008(2)
C24 0.079(4) 0.064(4) 0.066(4) -0.005(3) 0.057(4) -0.018(3)
C25 0.071(4) 0.041(3) 0.063(4) -0.009(3) 0.052(3) -0.015(3)
C26 0.106(5) 0.064(4) 0.032(3) -0.013(3) 0.032(3) 0.022(4)
C27 0.159(11) 0.054(5) 0.045(5) 0.007(4) 0.053(6) 0.039(5)
C27' 0.07(3) 0.07(3) 0.06(3) -0.011(10) 0.037(16) 0.011(10)
C28 0.041(3) 0.032(3) 0.045(3) 0.010(2) 0.025(3) 0.006(2)
C29 0.069(4) 0.056(4) 0.036(3) 0.009(3) 0.031(3) 0.005(3)
C30 0.049(3) 0.038(3) 0.038(3) -0.008(3) 0.022(3) 0.000(2)
C31 0.077(4) 0.047(4) 0.067(4) 0.018(3) 0.054(3) 0.011(3)
C32 0.102(4) 0.054(4) 0.087(5) 0.023(3) 0.077(4) 0.009(3)
O1W 0.0376(18) 0.034(2) 0.055(3) 0.0007(17) 0.0243(17) 0.0034(15)
O2W 0.100(3) 0.062(3) 0.087(3) -0.003(3) 0.071(3) -0.005(3)
O3W 0.064(3) 0.051(3) 0.088(3) 0.022(2) 0.053(2) 0.0147(19)

loop_
_atom_type_symbol
_atom_type_description
_atom_type_scat_dispersion_real
_atom_type_scat_dispersion_imag
_atom_type_scat_source
C C 0.0033 0.0016 'International Tables Vol C Tables 4.2.6.8 and 6.1.1.4'
Cu Cu 0.3201 1.2651 'International Tables Vol C Tables 4.2.6.8 and 6.1.1.4'
N N 0.0061 0.0033 'International Tables Vol C Tables 4.2.6.8 and 6.1.1.4'
O O 0.0106 0.0060 'International Tables Vol C Tables 4.2.6.8 and 6.1.1.4'
H H 0.0000 0.0000 'International Tables Vol C Tables 4.2.6.8 and 6.1.1.4'

loop_
_geom_angle_atom_site_label_1
_geom_angle_atom_site_label_2
_geom_angle_atom_site_label_3
_geom_angle
_geom_angle_site_symmetry_1
_geom_angle_site_symmetry_3
O1 Cu1 N7 90.14(14) . .
O1 Cu1 N6 86.76(14) . .
N7 Cu1 N6 171.62(15) . .
O1 Cu1 O4 175.83(12) . 2_656
N7 Cu1 O4 91.56(14) . 2_656
N6 Cu1 O4 92.06(14) . 2_656
O9 Cu2 O6 173.52(12) 2 .
O9 Cu2 N9 93.32(14) 2 .
O6 Cu2 N9 90.26(14) . .
O9 Cu2 N3 87.15(13) 2 2
O6 Cu2 N3 88.15(14) . 2
N9 Cu2 N3 166.99(15) . 2
O9 Cu2 O1W 92.51(11) 2 .
O6 Cu2 O1W 92.41(11) . .
N9 Cu2 O1W 97.08(16) . .
N3 Cu2 O1W 95.89(15) 2 .
C7 O1 Cu1 109.3(3) . .
C8 O4 Cu1 107.1(2) . 2_646
C5 O5 C9 119.1(3) . .
C18 O6 Cu2 113.1(2) . .
C19 O9 Cu2 125.9(2) . 2_545
C16 O10 C20 118.6(3) . .
C11 N1 N2 109.5(4) . .
C11 N1 C9 127.9(4) . .
N2 N1 C9 122.5(4) . .
C10 N2 N1 102.3(4) . .
C11 N3 C10 102.3(4) . .
C11 N3 Cu2 129.6(3) . 2_545
C10 N3 Cu2 127.9(3) . 2_545
C22 N4 N5 109.8(4) . .
C22 N4 C20 129.3(4) . .
N5 N4 C20 120.9(4) . .
C21 N5 N4 102.5(4) . .
C22 N6 C21 102.3(4) . .
C22 N6 Cu1 131.7(3) . .
C21 N6 Cu1 126.0(3) . .
C23 N7 C25 105.6(5) . .
C23 N7 Cu1 129.2(4) . .
C25 N7 Cu1 124.8(3) . .
C23 N8 C24 106.8(5) . .
C23 N8 C26 125.6(5) . .
C24 N8 C26 127.3(6) . .
C28 N9 C30 104.8(4) . .
C28 N9 Cu2 124.7(3) . .
C30 N9 Cu2 129.3(3) . .
C28 N10 C29 107.4(5) . .
C28 N10 C31 125.5(5) . .
C29 N10 C31 126.3(5) . .
C2 C1 C6 119.8(4) . .
C2 C1 C7 121.3(4) . .
C6 C1 C7 118.8(4) . .
C1 C2 C3 120.5(4) . .
C1 C2 H2 119.8 . .
C3 C2 H2 119.8 . .
C4 C3 C2 119.2(4) . .
C4 C3 C8 120.5(4) . .
C2 C3 C8 120.3(4) . .
C5 C4 C3 120.3(4) . .
C5 C4 H4 119.8 . .
C3 C4 H4 119.8 . .
C6 C5 O5 125.5(3) . .
C6 C5 C4 119.9(4) . .
O5 C5 C4 114.6(3) . .
C5 C6 C1 120.2(4) . .
C5 C6 H6 119.9 . .
C1 C6 H6 119.9 . .
O2 C7 O1 122.9(4) . .
O2 C7 C1 121.6(4) . .
O1 C7 C1 115.5(4) . .
O3 C8 O4 122.0(4) . .
O3 C8 C3 120.2(4) . .
O4 C8 C3 117.9(3) . .
O5 C9 N1 112.7(4) . .
O5 C9 H9A 109.1 . .
N1 C9 H9A 109.1 . .
O5 C9 H9B 109.1 . .
N1 C9 H9B 109.1 . .
H9A C9 H9B 107.8 . .
N2 C10 N3 115.5(4) . .
N2 C10 H10 122.2 . .
N3 C10 H10 122.2 . .
N3 C11 N1 110.3(4) . .
N3 C11 H11 124.9 . .
N1 C11 H11 124.9 . .
C13 C12 C17 119.1(4) . .
C13 C12 C18 119.8(3) . .
C17 C12 C18 121.0(4) . .
C12 C13 C14 120.6(4) . .
C12 C13 H13 119.7 . .
C14 C13 H13 119.7 . .
C15 C14 C13 119.6(4) . .
C15 C14 C19 120.8(4) . .
C13 C14 C19 119.5(3) . .
C16 C15 C14 119.8(4) . .
C16 C15 H15 120.1 . .
C14 C15 H15 120.1 . .
C17 C16 C15 120.4(3) . .
C17 C16 O10 115.6(3) . .
C15 C16 O10 124.0(4) . .
C16 C17 C12 120.4(4) . .
C16 C17 H17 119.8 . .
C12 C17 H17 119.8 . .
O7 C18 O6 124.0(4) . .
O7 C18 C12 120.3(4) . .
O6 C18 C12 115.7(3) . .
O8 C19 O9 126.6(4) . .
O8 C19 C14 119.1(4) . .
O9 C19 C14 114.2(4) . .
O10 C20 N4 111.8(3) . .
O10 C20 H20A 109.3 . .
N4 C20 H20A 109.3 . .
O10 C20 H20B 109.3 . .
N4 C20 H20B 109.3 . .
H20A C20 H20B 107.9 . .
N5 C21 N6 114.9(4) . .
N5 C21 H21 122.5 . .
N6 C21 H21 122.5 . .
N4 C22 N6 110.4(4) . .
N4 C22 H22 124.8 . .
N6 C22 H22 124.8 . .
N8 C23 N7 111.5(5) . .
N8 C23 H23 124.2 . .
N7 C23 H23 124.2 . .
C25 C24 N8 107.5(5) . .
C25 C24 H24 126.3 . .
N8 C24 H24 126.3 . .
C24 C25 N7 108.5(5) . .
C24 C25 H25 125.8 . .
N7 C25 H25 125.8 . .
N8 C26 C27 109.6(5) . .
N8 C26 C27' 105.0(18) . .
C27 C26 C27' 54.3(18) . .
C26 C27 C27 109.9(9) . 3_677
N10 C28 N9 111.7(4) . .
N10 C28 H28 124.1 . .
N9 C28 H28 124.1 . .
C30 C29 N10 106.2(5) . .
C30 C29 H29 126.9 . .
N10 C29 H29 126.9 . .
C29 C30 N9 109.9(5) . .
C29 C30 H30 125.1 . .
N9 C30 H30 125.1 . .
N10 C31 C32 111.7(4) . .
N10 C31 H31A 109.3 . .
C32 C31 H31A 109.3 . .
N10 C31 H31B 109.3 . .
C32 C31 H31B 109.3 . .
H31A C31 H31B 107.9 . .
C32 C32 C31 116.7(7) 3_576 .
C32 C32 H32A 108.1 3_576 .
C31 C32 H32A 108.1 . .
C32 C32 H32B 108.1 3_576 .
C31 C32 H32B 108.1 . .
H32A C32 H32B 107.3 . .
Cu2 O1W H1A 86(4) . .
Cu2 O1W H1B 114(3) . .
H1A O1W H1B 113(4) . .
H2A O2W H2B 116(6) . .
H3A O3W H3B 113(5) . .

loop_
_geom_bond_atom_site_label_1
_geom_bond_atom_site_label_2
_geom_bond_distance
_geom_bond_site_symmetry_2
Cu1 O1 1.956(3) .
Cu1 N7 1.957(4) .
Cu1 N6 1.976(4) .
Cu1 O4 1.984(3) 2_656
Cu2 O9 1.954(3) 2
Cu2 O6 1.967(3) .
Cu2 N9 1.989(4) .
Cu2 N3 2.015(4) 2
Cu2 O1W 2.344(3) .
O1 C7 1.278(5) .
O2 C7 1.236(5) .
O3 C8 1.249(5) .
O4 C8 1.285(5) .
O4 Cu1 1.984(3) 2_646
O5 C5 1.386(4) .
O5 C9 1.408(5) .
O6 C18 1.285(5) .
O7 C18 1.231(5) .
O8 C19 1.236(5) .
O9 C19 1.277(5) .
O9 Cu2 1.954(3) 2_545
O10 C16 1.396(4) .
O10 C20 1.407(5) .
N1 C11 1.336(6) .
N1 N2 1.372(5) .
N1 C9 1.450(6) .
N2 C10 1.301(6) .
N3 C11 1.326(6) .
N3 C10 1.365(6) .
N3 Cu2 2.015(4) 2_545
N4 C22 1.321(6) .
N4 N5 1.367(5) .
N4 C20 1.442(6) .
N5 C21 1.301(6) .
N6 C22 1.328(6) .
N6 C21 1.366(5) .
N7 C23 1.320(6) .
N7 C25 1.371(6) .
N8 C23 1.312(7) .
N8 C24 1.364(7) .
N8 C26 1.501(7) .
N9 C28 1.328(6) .
N9 C30 1.369(6) .
N10 C28 1.322(6) .
N10 C29 1.365(6) .
N10 C31 1.463(6) .
C1 C2 1.379(5) .
C1 C6 1.392(5) .
C1 C7 1.504(6) .
C2 C3 1.394(6) .
C2 H2 0.9300 .
C3 C4 1.390(5) .
C3 C8 1.500(6) .
C4 C5 1.388(5) .
C4 H4 0.9300 .
C5 C6 1.378(5) .
C6 H6 0.9300 .
C9 H9A 0.9700 .
C9 H9B 0.9700 .
C10 H10 0.9300 .
C11 H11 0.9300 .
C12 C13 1.385(5) .
C12 C17 1.386(5) .
C12 C18 1.504(6) .
C13 C14 1.389(5) .
C13 H13 0.9300 .
C14 C15 1.387(5) .
C14 C19 1.510(6) .
C15 C16 1.381(5) .
C15 H15 0.9300 .
C16 C17 1.379(5) .
C17 H17 0.9300 .
C20 H20A 0.9700 .
C20 H20B 0.9700 .
C21 H21 0.9300 .
C22 H22 0.9300 .
C23 H23 0.9300 .
C24 C25 1.332(8) .
C24 H24 0.9300 .
C25 H25 0.9300 .
C26 C27 1.503(9) .
C26 C27' 1.90(6) .
C27 C27 1.574(18) 3_677
C28 H28 0.9300 .
C29 C30 1.346(7) .
C29 H29 0.9300 .
C30 H30 0.9300 .
C31 C32 1.510(7) .
C31 H31A 0.9700 .
C31 H31B 0.9700 .
C32 C32 1.455(12) 3_576
C32 H32A 0.9700 .
C32 H32B 0.9700 .
O1W H1A 0.80(5) .
O1W H1B 0.92(5) .
O2W H2A 0.91(6) .
O2W H2B 0.79(6) .
O3W H3A 0.86(6) .
O3W H3B 0.87(6) .

loop_
_geom_hbond_atom_site_label_D
_geom_hbond_atom_site_label_H
_geom_hbond_atom_site_label_A
_geom_hbond_distance_DH
_geom_hbond_distance_HA
_geom_hbond_distance_DA
_geom_hbond_angle_DHA
_geom_hbond_site_symmetry_A
O1W H1A O8 0.80(5) 1.97(5) 2.689(4) 150(5) 2
O1W H1B O2W 0.92(5) 1.92(5) 2.798(6) 159(5) 3_676
O3W H3B O7 0.87(6) 1.97(6) 2.832(5) 172(6) 4_676
O2W H2A O2 0.91(6) 1.90(7) 2.786(6) 164(7) .
O2W H2B O3W 0.79(6) 2.04(7) 2.826(6) 174(7) .
O3W H3A O3 0.86(6) 2.01(6) 2.842(5) 164(6) .

loop_
_geom_torsion_atom_site_label_1
_geom_torsion_atom_site_label_2
_geom_torsion_atom_site_label_3
_geom_torsion_atom_site_label_4
_geom_torsion
_geom_torsion_site_symmetry_1
_geom_torsion_site_symmetry_4
N7 Cu1 O1 C7 -97.3(3) . .
N6 Cu1 O1 C7 90.5(3) . .
O4 Cu1 O1 C7 17(2) 2_656 .
O9 Cu2 O6 C18 -39.3(13) 2 .
N9 Cu2 O6 C18 84.2(3) . .
N3 Cu2 O6 C18 -82.9(3) 2 .
O1W Cu2 O6 C18 -178.7(3) . .
C11 N1 N2 C10 0.9(5) . .
C9 N1 N2 C10 180.0(4) . .
C22 N4 N5 C21 -1.0(5) . .
C20 N4 N5 C21 178.2(4) . .
O1 Cu1 N6 C22 -160.9(4) . .
N7 Cu1 N6 C22 130.6(10) . .
O4 Cu1 N6 C22 15.1(4) 2_656 .
O1 Cu1 N6 C21 20.1(4) . .
N7 Cu1 N6 C21 -48.4(12) . .
O4 Cu1 N6 C21 -163.9(4) 2_656 .
O1 Cu1 N7 C23 164.1(4) . .
N6 Cu1 N7 C23 -127.6(9) . .
O4 Cu1 N7 C23 -12.1(4) 2_656 .
O1 Cu1 N7 C25 -23.3(4) . .
N6 Cu1 N7 C25 45.0(12) . .
O4 Cu1 N7 C25 160.5(4) 2_656 .
O9 Cu2 N9 C28 95.2(4) 2 .
O6 Cu2 N9 C28 -79.4(4) . .
N3 Cu2 N9 C28 3.5(9) 2 .
O1W Cu2 N9 C28 -171.8(3) . .
O9 Cu2 N9 C30 -99.3(4) 2 .
O6 Cu2 N9 C30 86.1(4) . .
N3 Cu2 N9 C30 169.0(5) 2 .
O1W Cu2 N9 C30 -6.4(4) . .
C6 C1 C2 C3 -3.1(7) . .
C7 C1 C2 C3 -179.5(4) . .
C1 C2 C3 C4 1.8(7) . .
C1 C2 C3 C8 179.4(4) . .
C2 C3 C4 C5 1.4(7) . .
C8 C3 C4 C5 -176.2(4) . .
C9 O5 C5 C6 0.8(7) . .
C9 O5 C5 C4 179.9(4) . .
C3 C4 C5 C6 -3.3(7) . .
C3 C4 C5 O5 177.5(4) . .
O5 C5 C6 C1 -178.9(5) . .
C4 C5 C6 C1 2.1(7) . .
C2 C1 C6 C5 1.1(7) . .
C7 C1 C6 C5 177.7(4) . .
Cu1 O1 C7 O2 12.5(6) . .
Cu1 O1 C7 C1 -166.9(3) . .
C2 C1 C7 O2 10.8(7) . .
C6 C1 C7 O2 -165.7(5) . .
C2 C1 C7 O1 -169.8(4) . .
C6 C1 C7 O1 13.7(7) . .
Cu1 O4 C8 O3 -7.2(6) 2_646 .
Cu1 O4 C8 C3 170.8(3) 2_646 .
C4 C3 C8 O3 161.8(5) . .
C2 C3 C8 O3 -15.7(7) . .
C4 C3 C8 O4 -16.3(7) . .
C2 C3 C8 O4 166.2(4) . .
C5 O5 C9 N1 82.7(5) . .
C11 N1 C9 O5 81.0(5) . .
N2 N1 C9 O5 -97.9(5) . .
N1 N2 C10 N3 -1.0(5) . .
C11 N3 C10 N2 0.7(6) . .
Cu2 N3 C10 N2 -175.7(3) 2_545 .
C10 N3 C11 N1 0.0(5) . .
Cu2 N3 C11 N1 176.3(3) 2_545 .
N2 N1 C11 N3 -0.6(5) . .
C9 N1 C11 N3 -179.6(4) . .
C17 C12 C13 C14 0.8(7) . .
C18 C12 C13 C14 -178.4(4) . .
C12 C13 C14 C15 0.4(7) . .
C12 C13 C14 C19 177.0(4) . .
C13 C14 C15 C16 -2.3(7) . .
C19 C14 C15 C16 -178.8(4) . .
C14 C15 C16 C17 3.1(7) . .
C14 C15 C16 O10 -175.7(4) . .
C20 O10 C16 C17 150.4(4) . .
C20 O10 C16 C15 -30.7(6) . .
C15 C16 C17 C12 -1.9(7) . .
O10 C16 C17 C12 177.0(4) . .
C13 C12 C17 C16 0.0(7) . .
C18 C12 C17 C16 179.2(4) . .
Cu2 O6 C18 O7 -2.3(6) . .
Cu2 O6 C18 C12 178.2(3) . .
C13 C12 C18 O7 20.9(7) . .
C17 C12 C18 O7 -158.3(5) . .
C13 C12 C18 O6 -159.6(4) . .
C17 C12 C18 O6 21.2(6) . .
Cu2 O9 C19 O8 -19.9(7) 2_545 .
Cu2 O9 C19 C14 157.1(3) 2_545 .
C15 C14 C19 O8 -159.1(4) . .
C13 C14 C19 O8 24.4(6) . .
C15 C14 C19 O9 23.7(6) . .
C13 C14 C19 O9 -152.9(4) . .
C16 O10 C20 N4 -70.5(5) . .
C22 N4 C20 O10 -87.9(5) . .
N5 N4 C20 O10 93.1(4) . .
N4 N5 C21 N6 0.9(6) . .
C22 N6 C21 N5 -0.5(6) . .
Cu1 N6 C21 N5 178.7(3) . .
N5 N4 C22 N6 0.7(5) . .
C20 N4 C22 N6 -178.3(4) . .
C21 N6 C22 N4 -0.2(5) . .
Cu1 N6 C22 N4 -179.3(3) . .
C24 N8 C23 N7 0.4(6) . .
C26 N8 C23 N7 -173.9(5) . .
C25 N7 C23 N8 -1.2(6) . .
Cu1 N7 C23 N8 172.5(3) . .
C23 N8 C24 C25 0.6(7) . .
C26 N8 C24 C25 174.8(5) . .
N8 C24 C25 N7 -1.3(7) . .
C23 N7 C25 C24 1.5(6) . .
Cu1 N7 C25 C24 -172.5(4) . .
C23 N8 C26 C27 95.4(7) . .
C24 N8 C26 C27 -77.7(8) . .
C23 N8 C26 C27' 39(2) . .
C24 N8 C26 C27' -134.6(19) . .
N8 C26 C27 C27 -63.5(10) . 3_677
C27' C26 C27 C27 31(2) . 3_677
C29 N10 C28 N9 -1.3(6) . .
C31 N10 C28 N9 -171.4(4) . .
C30 N9 C28 N10 1.0(5) . .
Cu2 N9 C28 N10 169.4(3) . .
C28 N10 C29 C30 1.1(6) . .
C31 N10 C29 C30 171.1(5) . .
N10 C29 C30 N9 -0.6(6) . .
C28 N9 C30 C29 -0.2(5) . .
Cu2 N9 C30 C29 -167.9(4) . .
C28 N10 C31 C32 97.1(6) . .
C29 N10 C31 C32 -71.1(7) . .
N10 C31 C32 C32 -53.1(9) . 3_576
